data_7025068
loop_
_publ_author_name
'Matsumoto, Tsuyoshi'
'Ito, Mikinao'
'Kotera, Mai'
'Tatsumi, Kazuyuki'

_publ_section_title
;
 A dinuclear nickel complex modeling of the Ni(d)(II)-Ni(p)(I) state of
 the active site of acetyl CoA synthase.
;
_journal_issue 12
_journal_name_full 'Dalton transactions (Cambridge, England : 2003)'
_journal_page_first 2995
_journal_page_last 2997
_journal_paper_doi 10.1039/b924915j
_journal_volume 39
_journal_year 2010
_chemical_formula_moiety 'C53 H64 N2 Ni2 P S3, C7 H8 '
_chemical_formula_sum 'C60 H72 N2 Ni2 P S3'
_chemical_formula_weight 1065.80
_space_group_IT_number 19
_symmetry_cell_setting orthorhombic
_symmetry_Int_Tables_number 19
_symmetry_space_group_name_Hall 'P 2ac 2ab'
_symmetry_space_group_name_H-M 'P 21 21 21'
_cell_angle_alpha 90.0000
_cell_angle_beta 90.0000
_cell_angle_gamma 90.0000
_cell_formula_units_Z 4
_cell_length_a 13.5400(17)
_cell_length_b 14.7402(19)
_cell_length_c 27.322(4)
_cell_measurement_reflns_used 10605
_cell_measurement_temperature 173
_cell_measurement_theta_max 27.5
_cell_measurement_theta_min 3.0
_cell_volume 5453.0(13)
_computing_cell_refinement CrystalClear
_computing_data_collection CrystalClear
_computing_data_reduction CrystalStructure
_computing_publication_material 'CrystalStructure 3.8'
_computing_structure_refinement SHELXL
_computing_structure_solution SIR97
_diffrn_ambient_temperature 173
_diffrn_detector_area_resol_mean 7.31
_diffrn_measured_fraction_theta_full 0.989
_diffrn_measured_fraction_theta_max 0.989
_diffrn_measurement_device_type 'Rigaku Saturn'
_diffrn_measurement_method \w
_diffrn_radiation_type 'Mo K\a'
_diffrn_radiation_wavelength 0.71070
_diffrn_reflns_av_R_equivalents 0.040
_diffrn_reflns_limit_h_max 17
_diffrn_reflns_limit_h_min -16
_diffrn_reflns_limit_k_max 19
_diffrn_reflns_limit_k_min -18
_diffrn_reflns_limit_l_max 35
_diffrn_reflns_limit_l_min -35
_diffrn_reflns_number 44205
_diffrn_reflns_theta_full 27.46
_diffrn_reflns_theta_max 27.46
_exptl_absorpt_coefficient_mu 0.874
_exptl_absorpt_correction_T_max 0.840
_exptl_absorpt_correction_T_min 0.764
_exptl_absorpt_correction_type multi-scan
_exptl_absorpt_process_details 'Jacobson, R. (1998) Private communication'
_exptl_crystal_colour colorless
_exptl_crystal_density_diffrn 1.298
_exptl_crystal_density_method 'not measured'
_exptl_crystal_description unknown
_exptl_crystal_F_000 2260.00
_exptl_crystal_size_max 0.20
_exptl_crystal_size_mid 0.20
_exptl_crystal_size_min 0.20
_refine_diff_density_max 1.17
_refine_diff_density_min -0.95
_refine_ls_abs_structure_details 'Flack, H. D. (1983), Acta Cryst. A39, 876-881. 5523 Friedel Pairs'
_refine_ls_abs_structure_Flack -0.043(13)
_refine_ls_extinction_method none
_refine_ls_goodness_of_fit_ref 1.104
_refine_ls_hydrogen_treatment refall
_refine_ls_number_parameters 614
_refine_ls_number_reflns 12301
_refine_ls_R_factor_gt 0.0477
_refine_ls_shift/su_max 0.0010
_refine_ls_structure_factor_coef Fsqd
_refine_ls_weighting_details 'w = 1/[\s^2^(Fo^2^)+(0.1002P)^2^+0.0000P] where P=(Fo^2^+2Fc^2^)/3'
_refine_ls_weighting_scheme calc
_refine_ls_wR_factor_ref 0.1672
_reflns_number_gt 10418
_reflns_number_total 12301
_reflns_threshold_expression F^2^>2.0\s(F^2^)
_cod_data_source_file b924915j.txt
_cod_data_source_block ito232
_cod_original_cell_volume 5452.9(12)
_cod_original_formula_sum 'C60 H72 N2 Ni2 P S3 '
_cod_database_code 7025068

loop_
_symmetry_equiv_pos_site_id
_symmetry_equiv_pos_as_xyz
1 +X,+Y,+Z
2 1/2+X,1/2-Y,-Z
3 -X,1/2+Y,1/2-Z
4 1/2-X,-Y,1/2+Z

loop_
_atom_site_label
_atom_site_type_symbol
_atom_site_fract_x
_atom_site_fract_y
_atom_site_fract_z
_atom_site_U_iso_or_equiv
_atom_site_adp_type
_atom_site_occupancy
_atom_site_symmetry_multiplicity
_atom_site_calc_flag
_atom_site_refinement_flags
Ni(1) Ni 0.13007(4) 0.52334(3) 0.251800(18) 0.02948(13) Uani 1.00 1 d .
Ni(2) Ni 0.13920(4) 0.64395(4) 0.325116(19) 0.03029(14) Uani 1.00 1 d .
S(1) S 0.10090(8) 0.48508(8) 0.32769(4) 0.0354(2) Uani 1.00 1 d .
S(2) S 0.01457(8) 0.62418(8) 0.26606(4) 0.0346(2) Uani 1.00 1 d .
S(3) S 0.28414(8) 0.66962(7) 0.28914(4) 0.0319(2) Uani 1.00 1 d .
P(1) P 0.06810(8) 0.69040(8) 0.39438(4) 0.0305(2) Uani 1.00 1 d .
N(1) N 0.2351(2) 0.4261(2) 0.24984(14) 0.0348(7) Uani 1.00 1 d .
N(2) N 0.1394(2) 0.5702(2) 0.18294(13) 0.0347(7) Uani 1.00 1 d .
C(1) C 0.2075(4) 0.4126(3) 0.33912(18) 0.0473(11) Uani 1.00 1 d .
C(2) C 0.2825(3) 0.4271(3) 0.29931(17) 0.0412(10) Uani 1.00 1 d .
C(3) C 0.3157(3) 0.4404(3) 0.21411(18) 0.0431(10) Uani 1.00 1 d .
C(4) C 0.2814(3) 0.4662(4) 0.16359(17) 0.0452(11) Uani 1.00 1 d .
C(5) C 0.2405(3) 0.5618(3) 0.16106(18) 0.0408(10) Uani 1.00 1 d .
C(6) C 0.1217(3) 0.6697(3) 0.18428(16) 0.0368(9) Uani 1.00 1 d .
C(7) C 0.0250(3) 0.6916(3) 0.21131(18) 0.0425(10) Uani 1.00 1 d .
C(8) C 0.1819(3) 0.3388(3) 0.23935(19) 0.0438(11) Uani 1.00 1 d .
C(9) C 0.2420(4) 0.2516(3) 0.2435(2) 0.0573(14) Uani 1.00 1 d .
C(10) C 0.0633(3) 0.5203(3) 0.15413(16) 0.0404(10) Uani 1.00 1 d .
C(11) C 0.0607(4) 0.5392(4) 0.09872(19) 0.0548(13) Uani 1.00 1 d .
C(12) C 0.3555(3) 0.7637(3) 0.30862(15) 0.0314(8) Uani 1.00 1 d .
C(13) C 0.4195(3) 0.7579(3) 0.35029(16) 0.0325(8) Uani 1.00 1 d .
C(14) C 0.4656(3) 0.8359(3) 0.36704(17) 0.0370(9) Uani 1.00 1 d .
C(15) C 0.4550(3) 0.9185(3) 0.34275(19) 0.0420(10) Uani 1.00 1 d .
C(16) C 0.3996(3) 0.9220(3) 0.30002(18) 0.0401(10) Uani 1.00 1 d .
C(17) C 0.3518(3) 0.8447(3) 0.28197(16) 0.0354(9) Uani 1.00 1 d .
C(18) C 0.4380(3) 0.6714(3) 0.37595(16) 0.0329(8) Uani 1.00 1 d .
C(19) C 0.4901(3) 0.5996(3) 0.35337(16) 0.0370(9) Uani 1.00 1 d .
C(20) C 0.5081(3) 0.5186(3) 0.37858(19) 0.0434(10) Uani 1.00 1 d .
C(21) C 0.4782(3) 0.5070(3) 0.42620(19) 0.0446(11) Uani 1.00 1 d .
C(22) C 0.4295(3) 0.5787(3) 0.44922(18) 0.0428(11) Uani 1.00 1 d .
C(23) C 0.4089(3) 0.6595(3) 0.42536(16) 0.0352(9) Uani 1.00 1 d .
C(24) C 0.5290(3) 0.6083(3) 0.30176(18) 0.0442(11) Uani 1.00 1 d .
C(25) C 0.4980(5) 0.4186(4) 0.4540(2) 0.0627(15) Uani 1.00 1 d .
C(26) C 0.3573(3) 0.7344(3) 0.45315(16) 0.0408(10) Uani 1.00 1 d .
C(27) C 0.3042(3) 0.8515(3) 0.23261(16) 0.0373(9) Uani 1.00 1 d .
C(28) C 0.3542(3) 0.8176(3) 0.19138(17) 0.0410(10) Uani 1.00 1 d .
C(29) C 0.3125(3) 0.8275(3) 0.14522(18) 0.0475(12) Uani 1.00 1 d .
C(30) C 0.2213(4) 0.8708(3) 0.13909(19) 0.0492(12) Uani 1.00 1 d .
C(31) C 0.1733(4) 0.9022(3) 0.17896(19) 0.0495(12) Uani 1.00 1 d .
C(32) C 0.2131(3) 0.8933(3) 0.22631(18) 0.0448(11) Uani 1.00 1 d .
C(33) C 0.4539(3) 0.7713(4) 0.1968(2) 0.0593(15) Uani 1.00 1 d .
C(34) C 0.1770(5) 0.8838(5) 0.0883(2) 0.0706(18) Uani 1.00 1 d .
C(35) C 0.1515(5) 0.9263(5) 0.2686(2) 0.075(2) Uani 1.00 1 d .
C(36) C 0.0804(3) 0.6079(2) 0.44452(16) 0.0344(9) Uani 1.00 1 d .
C(37) C 0.0048(4) 0.5878(3) 0.47766(16) 0.0417(10) Uani 1.00 1 d .
C(38) C 0.0211(4) 0.5261(3) 0.51510(19) 0.0529(12) Uani 1.00 1 d .
C(39) C 0.1109(4) 0.4838(4) 0.5202(2) 0.0577(14) Uani 1.00 1 d .
C(40) C 0.1856(4) 0.5011(3) 0.4874(2) 0.0567(14) Uani 1.00 1 d .
C(41) C 0.1706(4) 0.5630(3) 0.44972(18) 0.0440(11) Uani 1.00 1 d .
C(42) C 0.1136(3) 0.7953(2) 0.42264(15) 0.0312(8) Uani 1.00 1 d .
C(43) C 0.1073(3) 0.8164(3) 0.47230(16) 0.0369(9) Uani 1.00 1 d .
C(44) C 0.1513(3) 0.8956(3) 0.48991(17) 0.0424(10) Uani 1.00 1 d .
C(45) C 0.2010(3) 0.9536(3) 0.4590(2) 0.0460(11) Uani 1.00 1 d .
C(46) C 0.2071(4) 0.9333(3) 0.4100(2) 0.0452(11) Uani 1.00 1 d .
C(47) C 0.1664(3) 0.8537(3) 0.39205(17) 0.0402(10) Uani 1.00 1 d .
C(48) C -0.0671(3) 0.7063(3) 0.39351(15) 0.0338(9) Uani 1.00 1 d .
C(49) C -0.1155(3) 0.7802(3) 0.41355(15) 0.0360(9) Uani 1.00 1 d .
C(50) C -0.2183(3) 0.7824(3) 0.41450(17) 0.0405(10) Uani 1.00 1 d .
C(51) C -0.2734(3) 0.7126(3) 0.39574(18) 0.0451(11) Uani 1.00 1 d .
C(52) C -0.2253(3) 0.6384(4) 0.37555(18) 0.0451(11) Uani 1.00 1 d .
C(53) C -0.1226(3) 0.6348(3) 0.37445(16) 0.0392(9) Uani 1.00 1 d .
C(54) C 0.0958(6) 0.2595(6) 0.4359(4) 0.105(2) Uani 1.00 1 d .
C(55) C 0.1997(5) 0.2240(4) 0.4296(2) 0.0662(17) Uani 1.00 1 d .
C(56) C 0.2257(6) 0.1820(4) 0.3856(2) 0.077(2) Uani 1.00 1 d .
C(57) C 0.3224(6) 0.1506(4) 0.3778(2) 0.077(2) Uani 1.00 1 d .
C(58) C 0.3914(5) 0.1622(4) 0.4140(3) 0.078(2) Uani 1.00 1 d .
C(59) C 0.3614(7) 0.2011(5) 0.4583(3) 0.095(2) Uani 1.00 1 d .
C(60) C 0.2697(7) 0.2315(5) 0.4647(3) 0.086(2) Uani 1.00 1 d .
H(1A) H 0.2368 0.4275 0.3713 0.057 Uiso 1.00 1 c R
H(1B) H 0.1867 0.3482 0.3397 0.057 Uiso 1.00 1 c R
H(2A) H 0.3159 0.4861 0.3044 0.049 Uiso 1.00 1 c R
H(2B) H 0.3332 0.3788 0.3010 0.049 Uiso 1.00 1 c R
H(3A) H 0.3551 0.3840 0.2118 0.052 Uiso 1.00 1 c R
H(3B) H 0.3597 0.4888 0.2266 0.052 Uiso 1.00 1 c R
H(4A) H 0.2297 0.4230 0.1530 0.054 Uiso 1.00 1 c R
H(4B) H 0.3375 0.4608 0.1406 0.054 Uiso 1.00 1 c R
H(5A) H 0.2859 0.6033 0.1785 0.049 Uiso 1.00 1 c R
H(5B) H 0.2378 0.5811 0.1264 0.049 Uiso 1.00 1 c R
H(6A) H 0.1181 0.6934 0.1504 0.044 Uiso 1.00 1 c R
H(6B) H 0.1775 0.7000 0.2010 0.044 Uiso 1.00 1 c R
H(7A) H -0.0319 0.6791 0.1896 0.051 Uiso 1.00 1 c R
H(7B) H 0.0237 0.7568 0.2200 0.051 Uiso 1.00 1 c R
H(8A) H 0.1547 0.3423 0.2058 0.053 Uiso 1.00 1 c R
H(8B) H 0.1251 0.3343 0.2621 0.053 Uiso 1.00 1 c R
H(9A) H 0.2643 0.2437 0.2773 0.069 Uiso 1.00 1 c R
H(9B) H 0.2995 0.2552 0.2218 0.069 Uiso 1.00 1 c R
H(9C) H 0.2009 0.1998 0.2339 0.069 Uiso 1.00 1 c R
H(10A) H -0.0024 0.5353 0.1679 0.048 Uiso 1.00 1 c R
H(10B) H 0.0739 0.4545 0.1590 0.048 Uiso 1.00 1 c R
H(11A) H 0.1200 0.5140 0.0834 0.066 Uiso 1.00 1 c R
H(11B) H 0.0585 0.6049 0.0931 0.066 Uiso 1.00 1 c R
H(11C) H 0.0019 0.5109 0.0844 0.066 Uiso 1.00 1 c R
H(14) H 0.5054 0.8330 0.3957 0.044 Uiso 1.00 1 c R
H(15) H 0.4852 0.9718 0.3553 0.050 Uiso 1.00 1 c R
H(16) H 0.3941 0.9777 0.2828 0.048 Uiso 1.00 1 c R
H(20) H 0.5417 0.4706 0.3624 0.052 Uiso 1.00 1 c R
H(22) H 0.4099 0.5719 0.4824 0.051 Uiso 1.00 1 c R
H(24A) H 0.5527 0.6704 0.2964 0.053 Uiso 1.00 1 c R
H(24B) H 0.4760 0.5947 0.2785 0.053 Uiso 1.00 1 c R
H(24C) H 0.5836 0.5655 0.2969 0.053 Uiso 1.00 1 c R
H(25A) H 0.5638 0.4212 0.4689 0.075 Uiso 1.00 1 c R
H(25B) H 0.4949 0.3674 0.4312 0.075 Uiso 1.00 1 c R
H(25C) H 0.4481 0.4108 0.4796 0.075 Uiso 1.00 1 c R
H(26A) H 0.4057 0.7674 0.4730 0.049 Uiso 1.00 1 c R
H(26B) H 0.3067 0.7081 0.4745 0.049 Uiso 1.00 1 c R
H(26C) H 0.3262 0.7762 0.4299 0.049 Uiso 1.00 1 c R
H(29) H 0.3465 0.8046 0.1174 0.057 Uiso 1.00 1 c R
H(31) H 0.1111 0.9310 0.1749 0.059 Uiso 1.00 1 c R
H(33A) H 0.4881 0.7712 0.1652 0.071 Uiso 1.00 1 c R
H(33B) H 0.4441 0.7087 0.2079 0.071 Uiso 1.00 1 c R
H(33C) H 0.4938 0.8042 0.2210 0.071 Uiso 1.00 1 c R
H(34A) H 0.1726 0.9487 0.0809 0.085 Uiso 1.00 1 c R
H(34B) H 0.1108 0.8570 0.0873 0.085 Uiso 1.00 1 c R
H(34C) H 0.2190 0.8540 0.0639 0.085 Uiso 1.00 1 c R
H(35A) H 0.1926 0.9625 0.2907 0.090 Uiso 1.00 1 c R
H(35B) H 0.1245 0.8741 0.2864 0.090 Uiso 1.00 1 c R
H(35C) H 0.0971 0.9637 0.2562 0.090 Uiso 1.00 1 c R
H(37) H -0.0577 0.6165 0.4745 0.050 Uiso 1.00 1 c R
H(38) H -0.0306 0.5129 0.5375 0.063 Uiso 1.00 1 c R
H(39) H 0.1215 0.4426 0.5465 0.069 Uiso 1.00 1 c R
H(40) H 0.2473 0.4708 0.4904 0.068 Uiso 1.00 1 c R
H(41) H 0.2225 0.5749 0.4272 0.053 Uiso 1.00 1 c R
H(43) H 0.0732 0.7771 0.4940 0.044 Uiso 1.00 1 c R
H(44) H 0.1468 0.9097 0.5238 0.051 Uiso 1.00 1 c R
H(45) H 0.2309 1.0071 0.4715 0.055 Uiso 1.00 1 c R
H(46) H 0.2392 0.9741 0.3883 0.054 Uiso 1.00 1 c R
H(47) H 0.1746 0.8386 0.3585 0.048 Uiso 1.00 1 c R
H(49) H -0.0786 0.8294 0.4266 0.043 Uiso 1.00 1 c R
H(50) H -0.2509 0.8333 0.4284 0.049 Uiso 1.00 1 c R
H(51) H -0.3435 0.7150 0.3965 0.054 Uiso 1.00 1 c R
H(52) H -0.2627 0.5897 0.3624 0.054 Uiso 1.00 1 c R
H(53) H -0.0903 0.5836 0.3607 0.047 Uiso 1.00 1 c R
H(54A) H 0.0970 0.3260 0.4368 0.126 Uiso 1.00 1 c R
H(54B) H 0.0682 0.2365 0.4667 0.126 Uiso 1.00 1 c R
H(54C) H 0.0549 0.2392 0.4085 0.126 Uiso 1.00 1 c R
H(56) H 0.1774 0.1746 0.3607 0.093 Uiso 1.00 1 c R
H(57) H 0.3397 0.1217 0.3479 0.093 Uiso 1.00 1 c R
H(58) H 0.4581 0.1443 0.4091 0.093 Uiso 1.00 1 c R
H(59) H 0.4074 0.2060 0.4844 0.114 Uiso 1.00 1 c R
H(60) H 0.2529 0.2594 0.4949 0.103 Uiso 1.00 1 c R

loop_
_atom_site_aniso_label
_atom_site_aniso_U_11
_atom_site_aniso_U_22
_atom_site_aniso_U_33
_atom_site_aniso_U_12
_atom_site_aniso_U_13
_atom_site_aniso_U_23
Ni(1) 0.0261(2) 0.0332(2) 0.0291(2) 0.0006(2) 0.0004(2) -0.0032(2)
Ni(2) 0.0265(2) 0.0338(2) 0.0306(2) -0.0012(2) 0.0019(2) -0.0034(2)
S(1) 0.0383(5) 0.0351(5) 0.0329(5) -0.0020(4) 0.0044(4) -0.0018(4)
S(2) 0.0271(4) 0.0411(5) 0.0357(5) 0.0031(4) -0.0013(4) -0.0048(4)
S(3) 0.0263(4) 0.0376(5) 0.0319(4) -0.0054(4) 0.0018(4) -0.0044(4)
P(1) 0.0297(5) 0.0329(5) 0.0288(5) -0.0006(4) 0.0026(4) -0.0022(4)
N(1) 0.0286(17) 0.0339(17) 0.042(2) 0.0027(14) 0.0004(16) -0.0032(16)
N(2) 0.0340(19) 0.0381(18) 0.0322(17) -0.0047(16) 0.0035(16) -0.0024(14)
C(1) 0.055(3) 0.046(2) 0.040(2) 0.014(2) -0.002(2) 0.001(2)
C(2) 0.039(2) 0.042(2) 0.042(2) 0.011(2) -0.008(2) -0.004(2)
C(3) 0.033(2) 0.049(2) 0.047(2) 0.004(2) 0.011(2) -0.002(2)
C(4) 0.035(2) 0.062(3) 0.039(2) -0.001(2) 0.0070(19) -0.011(2)
C(5) 0.031(2) 0.056(2) 0.035(2) 0.002(2) 0.0040(18) 0.000(2)
C(6) 0.038(2) 0.042(2) 0.0312(19) -0.004(2) -0.0034(18) 0.0106(17)
C(7) 0.042(2) 0.042(2) 0.044(2) 0.011(2) -0.005(2) 0.002(2)
C(8) 0.042(2) 0.040(2) 0.049(2) -0.001(2) 0.008(2) -0.008(2)
C(9) 0.068(3) 0.036(2) 0.068(3) 0.012(2) 0.004(3) -0.013(2)
C(10) 0.036(2) 0.049(2) 0.037(2) -0.007(2) -0.0057(19) -0.005(2)
C(11) 0.059(3) 0.061(3) 0.044(2) -0.007(2) -0.019(2) 0.000(2)
C(12) 0.0234(19) 0.038(2) 0.0328(19) 0.0019(17) 0.0042(16) -0.0047(16)
C(13) 0.028(2) 0.034(2) 0.035(2) 0.0038(17) 0.0018(17) -0.0034(17)
C(14) 0.027(2) 0.042(2) 0.041(2) -0.0027(18) 0.0036(18) -0.0072(19)
C(15) 0.040(2) 0.039(2) 0.047(2) -0.004(2) 0.006(2) -0.008(2)
C(16) 0.037(2) 0.035(2) 0.048(2) -0.0052(18) 0.007(2) 0.0004(19)
C(17) 0.032(2) 0.039(2) 0.035(2) 0.0034(19) 0.0042(17) -0.0057(17)
C(18) 0.0236(18) 0.035(2) 0.040(2) -0.0021(17) -0.0074(17) -0.0014(17)
C(19) 0.028(2) 0.045(2) 0.038(2) -0.0014(19) -0.0045(18) -0.0093(18)
C(20) 0.041(2) 0.033(2) 0.056(2) 0.001(2) -0.010(2) -0.009(2)
C(21) 0.045(2) 0.038(2) 0.051(2) 0.003(2) -0.008(2) 0.002(2)
C(22) 0.043(2) 0.046(2) 0.039(2) -0.000(2) -0.010(2) -0.000(2)
C(23) 0.028(2) 0.044(2) 0.034(2) 0.0021(18) -0.0024(17) -0.0089(18)
C(24) 0.034(2) 0.049(2) 0.049(2) 0.004(2) 0.007(2) -0.011(2)
C(25) 0.073(4) 0.049(3) 0.066(3) 0.013(3) -0.002(3) 0.010(2)
C(26) 0.039(2) 0.049(2) 0.034(2) 0.015(2) -0.006(2) -0.0041(19)
C(27) 0.042(2) 0.034(2) 0.036(2) -0.0036(19) 0.0021(18) 0.0054(17)
C(28) 0.037(2) 0.049(2) 0.037(2) -0.002(2) 0.0060(19) 0.0006(19)
C(29) 0.050(2) 0.056(3) 0.037(2) -0.010(2) 0.010(2) -0.005(2)
C(30) 0.054(3) 0.053(2) 0.041(2) -0.005(2) -0.004(2) 0.010(2)
C(31) 0.051(2) 0.052(2) 0.045(2) 0.002(2) -0.001(2) 0.012(2)
C(32) 0.049(2) 0.046(2) 0.040(2) 0.009(2) 0.004(2) 0.011(2)
C(33) 0.038(2) 0.090(4) 0.049(3) 0.017(2) 0.009(2) -0.007(2)
C(34) 0.082(4) 0.087(4) 0.043(3) -0.011(3) -0.013(3) 0.011(3)
C(35) 0.073(4) 0.106(5) 0.045(2) 0.053(4) 0.006(2) 0.012(3)
C(36) 0.039(2) 0.032(2) 0.033(2) -0.0020(18) -0.0014(18) -0.0078(16)
C(37) 0.050(2) 0.038(2) 0.037(2) -0.001(2) 0.002(2) -0.0008(18)
C(38) 0.064(3) 0.051(2) 0.043(2) -0.011(2) 0.007(2) 0.006(2)
C(39) 0.074(3) 0.052(3) 0.047(2) -0.011(3) -0.008(2) 0.018(2)
C(40) 0.054(3) 0.049(2) 0.067(3) 0.003(2) -0.016(2) 0.009(2)
C(41) 0.050(2) 0.038(2) 0.044(2) -0.004(2) -0.012(2) 0.0014(19)
C(42) 0.031(2) 0.0297(18) 0.0326(19) -0.0003(16) 0.0000(16) 0.0007(16)
C(43) 0.045(2) 0.034(2) 0.032(2) -0.0006(19) -0.0009(18) -0.0044(17)
C(44) 0.045(2) 0.044(2) 0.037(2) -0.006(2) -0.001(2) -0.0127(19)
C(45) 0.041(2) 0.037(2) 0.060(3) -0.005(2) -0.004(2) -0.005(2)
C(46) 0.045(2) 0.034(2) 0.056(3) -0.007(2) 0.007(2) 0.000(2)
C(47) 0.045(2) 0.041(2) 0.035(2) -0.006(2) -0.0010(19) 0.0031(19)
C(48) 0.031(2) 0.045(2) 0.0249(18) 0.0003(18) 0.0017(16) 0.0024(17)
C(49) 0.037(2) 0.043(2) 0.0275(19) 0.0031(19) 0.0006(17) 0.0018(17)
C(50) 0.038(2) 0.044(2) 0.040(2) 0.012(2) 0.0056(19) 0.0015(19)
C(51) 0.029(2) 0.061(3) 0.045(2) -0.001(2) 0.000(2) 0.006(2)
C(52) 0.033(2) 0.059(3) 0.044(2) -0.001(2) 0.001(2) 0.001(2)
C(53) 0.035(2) 0.047(2) 0.036(2) -0.005(2) 0.0016(18) -0.0065(19)
C(54) 0.091(5) 0.089(6) 0.135(8) -0.007(5) 0.023(5) 0.009(5)
C(55) 0.078(4) 0.048(3) 0.073(4) -0.020(3) -0.011(3) 0.011(2)
C(56) 0.106(5) 0.038(2) 0.088(4) -0.011(3) -0.030(4) 0.010(3)
C(57) 0.100(5) 0.053(3) 0.079(4) 0.017(3) 0.007(4) 0.021(3)
C(58) 0.069(4) 0.064(4) 0.100(5) -0.005(3) -0.008(4) 0.028(4)
C(59) 0.105(6) 0.083(5) 0.097(6) -0.038(5) -0.038(5) 0.032(4)
C(60) 0.105(6) 0.079(4) 0.073(4) -0.018(4) -0.024(4) 0.013(3)

loop_
_atom_type_symbol
_atom_type_description
_atom_type_scat_dispersion_real
_atom_type_scat_dispersion_imag
_atom_type_scat_source
C C 0.003 0.002
;
International Tables for Crystallography
(1992, Vol. C, Tables 4.2.6.8 and 6.1.1.4)
;
H H 0.000 0.000
;
International Tables for Crystallography
(1992, Vol. C, Table 6.1.1.4)
;
N N 0.006 0.003
;
International Tables for Crystallography
(1992, Vol. C, Tables 4.2.6.8 and 6.1.1.4)
;
Ni Ni 0.339 1.112
;
International Tables for Crystallography
(1992, Vol. C, Tables 4.2.6.8 and 6.1.1.4)
;
P P 0.102 0.094
;
International Tables for Crystallography
(1992, Vol. C, Tables 4.2.6.8 and 6.1.1.4)
;
S S 0.125 0.123
;
International Tables for Crystallography
(1992, Vol. C, Tables 4.2.6.8 and 6.1.1.4)
;

loop_
_geom_angle_atom_site_label_1
_geom_angle_atom_site_label_2
_geom_angle_atom_site_label_3
_geom_angle
_geom_angle_publ_flag
Ni(2) Ni(1) S(1) 58.03(3) yes
Ni(2) Ni(1) S(2) 56.67(3) yes
Ni(2) Ni(1) N(1) 117.25(10) yes
Ni(2) Ni(1) N(2) 117.99(10) yes
S(1) Ni(1) S(2) 82.96(4) yes
S(1) Ni(1) N(1) 88.24(11) yes
S(1) Ni(1) N(2) 171.62(11) yes
S(2) Ni(1) N(1) 171.12(11) yes
S(2) Ni(1) N(2) 88.76(11) yes
N(1) Ni(1) N(2) 100.07(15) yes
Ni(1) Ni(2) S(1) 50.57(3) yes
Ni(1) Ni(2) S(2) 51.13(3) yes
Ni(1) Ni(2) S(3) 79.84(3) yes
Ni(1) Ni(2) P(1) 144.82(3) yes
S(1) Ni(2) S(2) 75.18(4) yes
S(1) Ni(2) S(3) 111.66(4) yes
S(1) Ni(2) P(1) 100.45(4) yes
S(2) Ni(2) S(3) 110.51(4) yes
S(2) Ni(2) P(1) 108.07(4) yes
S(3) Ni(2) P(1) 134.62(4) yes
Ni(1) S(1) Ni(2) 71.41(3) yes
Ni(1) S(1) C(1) 99.84(16) yes
Ni(2) S(1) C(1) 113.97(18) yes
Ni(1) S(2) Ni(2) 72.20(3) yes
Ni(1) S(2) C(7) 99.82(16) yes
Ni(2) S(2) C(7) 116.41(16) yes
Ni(2) S(3) C(12) 118.76(14) yes
Ni(2) P(1) C(36) 112.94(14) yes
Ni(2) P(1) C(42) 118.08(14) yes
Ni(2) P(1) C(48) 117.13(13) yes
C(36) P(1) C(42) 102.34(19) yes
C(36) P(1) C(48) 100.5(2) yes
C(42) P(1) C(48) 103.4(2) yes
Ni(1) N(1) C(2) 105.8(2) yes
Ni(1) N(1) C(3) 115.8(2) yes
Ni(1) N(1) C(8) 106.0(2) yes
C(2) N(1) C(3) 106.1(3) yes
C(2) N(1) C(8) 112.7(3) yes
C(3) N(1) C(8) 110.5(3) yes
Ni(1) N(2) C(5) 113.8(2) yes
Ni(1) N(2) C(6) 107.8(2) yes
Ni(1) N(2) C(10) 106.4(2) yes
C(5) N(2) C(6) 103.8(3) yes
C(5) N(2) C(10) 112.3(3) yes
C(6) N(2) C(10) 112.8(3) yes
S(1) C(1) C(2) 109.1(3) yes
N(1) C(2) C(1) 111.2(3) yes
N(1) C(3) C(4) 114.4(3) yes
C(3) C(4) C(5) 112.9(4) yes
N(2) C(5) C(4) 113.1(3) yes
N(2) C(6) C(7) 110.9(3) yes
S(2) C(7) C(6) 110.5(3) yes
N(1) C(8) C(9) 116.9(4) yes
N(2) C(10) C(11) 116.5(4) yes
S(3) C(12) C(13) 121.4(3) yes
S(3) C(12) C(17) 119.5(3) yes
C(13) C(12) C(17) 119.1(3) yes
C(12) C(13) C(14) 119.0(4) yes
C(12) C(13) C(18) 122.1(3) yes
C(14) C(13) C(18) 118.9(3) yes
C(13) C(14) C(15) 121.3(4) yes
C(14) C(15) C(16) 119.3(4) yes
C(15) C(16) C(17) 121.0(4) yes
C(12) C(17) C(16) 119.6(4) yes
C(12) C(17) C(27) 122.8(3) yes
C(16) C(17) C(27) 117.5(4) yes
C(13) C(18) C(19) 121.6(3) yes
C(13) C(18) C(23) 120.8(3) yes
C(19) C(18) C(23) 117.5(4) yes
C(18) C(19) C(20) 120.7(4) yes
C(18) C(19) C(24) 121.2(4) yes
C(20) C(19) C(24) 118.1(4) yes
C(19) C(20) C(21) 121.4(4) yes
C(20) C(21) C(22) 118.1(4) yes
C(20) C(21) C(25) 121.6(4) yes
C(22) C(21) C(25) 120.2(4) yes
C(21) C(22) C(23) 122.3(4) yes
C(18) C(23) C(22) 119.9(4) yes
C(18) C(23) C(26) 121.1(4) yes
C(22) C(23) C(26) 119.0(4) yes
C(17) C(27) C(28) 119.4(4) yes
C(17) C(27) C(32) 121.6(4) yes
C(28) C(27) C(32) 119.0(4) yes
C(27) C(28) C(29) 119.7(4) yes
C(27) C(28) C(33) 120.6(4) yes
C(29) C(28) C(33) 119.8(4) yes
C(28) C(29) C(30) 121.0(4) yes
C(29) C(30) C(31) 119.0(4) yes
C(29) C(30) C(34) 120.9(4) yes
C(31) C(30) C(34) 120.1(5) yes
C(30) C(31) C(32) 121.7(5) yes
C(27) C(32) C(31) 119.6(4) yes
C(27) C(32) C(35) 122.7(4) yes
C(31) C(32) C(35) 117.6(4) yes
P(1) C(36) C(37) 123.8(3) yes
P(1) C(36) C(41) 117.9(3) yes
C(37) C(36) C(41) 118.3(4) yes
C(36) C(37) C(38) 120.0(4) yes
C(37) C(38) C(39) 120.9(5) yes
C(38) C(39) C(40) 120.0(5) yes
C(39) C(40) C(41) 119.8(5) yes
C(36) C(41) C(40) 121.0(4) yes
P(1) C(42) C(43) 125.3(3) yes
P(1) C(42) C(47) 116.1(3) yes
C(43) C(42) C(47) 118.4(3) yes
C(42) C(43) C(44) 119.7(4) yes
C(43) C(44) C(45) 121.1(4) yes
C(44) C(45) C(46) 119.5(4) yes
C(45) C(46) C(47) 120.3(4) yes
C(42) C(47) C(46) 120.9(4) yes
P(1) C(48) C(49) 124.3(3) yes
P(1) C(48) C(53) 116.3(3) yes
C(49) C(48) C(53) 119.2(4) yes
C(48) C(49) C(50) 119.9(4) yes
C(49) C(50) C(51) 121.3(4) yes
C(50) C(51) C(52) 119.0(4) yes
C(51) C(52) C(53) 120.5(4) yes
C(48) C(53) C(52) 120.1(4) yes
C(54) C(55) C(56) 119.1(7) yes
C(54) C(55) C(60) 122.9(7) yes
C(56) C(55) C(60) 118.0(7) yes
C(55) C(56) C(57) 120.7(7) yes
C(56) C(57) C(58) 119.0(7) yes
C(57) C(58) C(59) 118.4(7) yes
C(58) C(59) C(60) 121.5(8) yes
C(55) C(60) C(59) 122.2(7) yes
S(1) C(1) H(1A) 109.9 no
S(1) C(1) H(1B) 109.9 no
C(2) C(1) H(1A) 109.9 no
C(2) C(1) H(1B) 109.9 no
H(1A) C(1) H(1B) 108.3 no
N(1) C(2) H(2A) 109.4 no
N(1) C(2) H(2B) 109.4 no
C(1) C(2) H(2A) 109.4 no
C(1) C(2) H(2B) 109.4 no
H(2A) C(2) H(2B) 108.0 no
N(1) C(3) H(3A) 108.7 no
N(1) C(3) H(3B) 108.6 no
C(4) C(3) H(3A) 108.7 no
C(4) C(3) H(3B) 108.7 no
H(3A) C(3) H(3B) 107.6 no
C(3) C(4) H(4A) 109.0 no
C(3) C(4) H(4B) 109.0 no
C(5) C(4) H(4A) 109.0 no
C(5) C(4) H(4B) 109.0 no
H(4A) C(4) H(4B) 107.8 no
N(2) C(5) H(5A) 109.0 no
N(2) C(5) H(5B) 109.0 no
C(4) C(5) H(5A) 109.0 no
C(4) C(5) H(5B) 109.0 no
H(5A) C(5) H(5B) 107.8 no
N(2) C(6) H(6A) 109.5 no
N(2) C(6) H(6B) 109.5 no
C(7) C(6) H(6A) 109.5 no
C(7) C(6) H(6B) 109.5 no
H(6A) C(6) H(6B) 108.0 no
S(2) C(7) H(7A) 109.6 no
S(2) C(7) H(7B) 109.6 no
C(6) C(7) H(7A) 109.6 no
C(6) C(7) H(7B) 109.6 no
H(7A) C(7) H(7B) 108.1 no
N(1) C(8) H(8A) 108.1 no
N(1) C(8) H(8B) 108.1 no
C(9) C(8) H(8A) 108.1 no
C(9) C(8) H(8B) 108.1 no
H(8A) C(8) H(8B) 107.3 no
C(8) C(9) H(9A) 109.5 no
C(8) C(9) H(9B) 109.5 no
C(8) C(9) H(9C) 109.5 no
H(9A) C(9) H(9B) 109.5 no
H(9A) C(9) H(9C) 109.5 no
H(9B) C(9) H(9C) 109.5 no
N(2) C(10) H(10A) 108.2 no
N(2) C(10) H(10B) 108.2 no
C(11) C(10) H(10A) 108.2 no
C(11) C(10) H(10B) 108.2 no
H(10A) C(10) H(10B) 107.3 no
C(10) C(11) H(11A) 109.5 no
C(10) C(11) H(11B) 109.5 no
C(10) C(11) H(11C) 109.5 no
H(11A) C(11) H(11B) 109.5 no
H(11A) C(11) H(11C) 109.5 no
H(11B) C(11) H(11C) 109.5 no
C(13) C(14) H(14) 119.3 no
C(15) C(14) H(14) 119.3 no
C(14) C(15) H(15) 120.4 no
C(16) C(15) H(15) 120.4 no
C(15) C(16) H(16) 119.5 no
C(17) C(16) H(16) 119.5 no
C(19) C(20) H(20) 119.3 no
C(21) C(20) H(20) 119.3 no
C(21) C(22) H(22) 118.9 no
C(23) C(22) H(22) 118.9 no
C(19) C(24) H(24A) 109.5 no
C(19) C(24) H(24B) 109.5 no
C(19) C(24) H(24C) 109.5 no
H(24A) C(24) H(24B) 109.5 no
H(24A) C(24) H(24C) 109.5 no
H(24B) C(24) H(24C) 109.5 no
C(21) C(25) H(25A) 109.5 no
C(21) C(25) H(25B) 109.5 no
C(21) C(25) H(25C) 109.5 no
H(25A) C(25) H(25B) 109.5 no
H(25A) C(25) H(25C) 109.5 no
H(25B) C(25) H(25C) 109.5 no
C(23) C(26) H(26A) 109.5 no
C(23) C(26) H(26B) 109.5 no
C(23) C(26) H(26C) 109.5 no
H(26A) C(26) H(26B) 109.5 no
H(26A) C(26) H(26C) 109.5 no
H(26B) C(26) H(26C) 109.5 no
C(28) C(29) H(29) 119.5 no
C(30) C(29) H(29) 119.5 no
C(30) C(31) H(31) 119.1 no
C(32) C(31) H(31) 119.1 no
C(28) C(33) H(33A) 109.5 no
C(28) C(33) H(33B) 109.5 no
C(28) C(33) H(33C) 109.5 no
H(33A) C(33) H(33B) 109.5 no
H(33A) C(33) H(33C) 109.5 no
H(33B) C(33) H(33C) 109.5 no
C(30) C(34) H(34A) 109.5 no
C(30) C(34) H(34B) 109.5 no
C(30) C(34) H(34C) 109.5 no
H(34A) C(34) H(34B) 109.5 no
H(34A) C(34) H(34C) 109.5 no
H(34B) C(34) H(34C) 109.5 no
C(32) C(35) H(35A) 109.5 no
C(32) C(35) H(35B) 109.5 no
C(32) C(35) H(35C) 109.5 no
H(35A) C(35) H(35B) 109.5 no
H(35A) C(35) H(35C) 109.5 no
H(35B) C(35) H(35C) 109.5 no
C(36) C(37) H(37) 120.0 no
C(38) C(37) H(37) 120.0 no
C(37) C(38) H(38) 119.5 no
C(39) C(38) H(38) 119.5 no
C(38) C(39) H(39) 120.0 no
C(40) C(39) H(39) 120.0 no
C(39) C(40) H(40) 120.1 no
C(41) C(40) H(40) 120.1 no
C(36) C(41) H(41) 119.5 no
C(40) C(41) H(41) 119.5 no
C(42) C(43) H(43) 120.1 no
C(44) C(43) H(43) 120.1 no
C(43) C(44) H(44) 119.5 no
C(45) C(44) H(44) 119.5 no
C(44) C(45) H(45) 120.3 no
C(46) C(45) H(45) 120.3 no
C(45) C(46) H(46) 119.9 no
C(47) C(46) H(46) 119.8 no
C(42) C(47) H(47) 119.5 no
C(46) C(47) H(47) 119.6 no
C(48) C(49) H(49) 120.1 no
C(50) C(49) H(49) 120.1 no
C(49) C(50) H(50) 119.3 no
C(51) C(50) H(50) 119.3 no
C(50) C(51) H(51) 120.5 no
C(52) C(51) H(51) 120.5 no
C(51) C(52) H(52) 119.7 no
C(53) C(52) H(52) 119.7 no
C(48) C(53) H(53) 120.0 no
C(52) C(53) H(53) 120.0 no
C(55) C(54) H(54A) 109.5 no
C(55) C(54) H(54B) 109.5 no
C(55) C(54) H(54C) 109.5 no
H(54A) C(54) H(54B) 109.5 no
H(54A) C(54) H(54C) 109.5 no
H(54B) C(54) H(54C) 109.5 no
C(55) C(56) H(56) 119.7 no
C(57) C(56) H(56) 119.7 no
C(56) C(57) H(57) 120.5 no
C(58) C(57) H(57) 120.5 no
C(57) C(58) H(58) 120.8 no
C(59) C(58) H(58) 120.8 no
C(58) C(59) H(59) 119.2 no
C(60) C(59) H(59) 119.2 no
C(55) C(60) H(60) 118.9 no
C(59) C(60) H(60) 118.9 no

loop_
_geom_bond_atom_site_label_1
_geom_bond_atom_site_label_2
_geom_bond_distance
_geom_bond_publ_flag
Ni(1) Ni(2) 2.6811(7) yes
Ni(1) S(1) 2.1848(12) yes
Ni(1) S(2) 2.1925(12) yes
Ni(1) N(1) 2.019(3) yes
Ni(1) N(2) 2.008(3) yes
Ni(2) S(1) 2.3995(13) yes
Ni(2) S(2) 2.3529(12) yes
Ni(2) S(3) 2.2273(12) yes
Ni(2) P(1) 2.2309(12) yes
S(1) C(1) 1.823(5) yes
S(2) C(7) 1.802(5) yes
S(3) C(12) 1.772(4) yes
P(1) C(36) 1.840(4) yes
P(1) C(42) 1.835(4) yes
P(1) C(48) 1.846(4) yes
N(1) C(2) 1.497(6) yes
N(1) C(3) 1.480(6) yes
N(1) C(8) 1.502(5) yes
N(2) C(5) 1.498(5) yes
N(2) C(6) 1.487(5) yes
N(2) C(10) 1.490(6) yes
C(1) C(2) 1.504(7) yes
C(3) C(4) 1.505(6) yes
C(4) C(5) 1.516(7) yes
C(6) C(7) 1.537(6) yes
C(8) C(9) 1.527(7) yes
C(10) C(11) 1.540(6) yes
C(12) C(13) 1.433(5) yes
C(12) C(17) 1.400(6) yes
C(13) C(14) 1.387(6) yes
C(13) C(18) 1.476(6) yes
C(14) C(15) 1.394(6) yes
C(15) C(16) 1.388(7) yes
C(16) C(17) 1.400(6) yes
C(17) C(27) 1.498(6) yes
C(18) C(19) 1.414(6) yes
C(18) C(23) 1.417(6) yes
C(19) C(20) 1.400(6) yes
C(19) C(24) 1.511(6) yes
C(20) C(21) 1.373(7) yes
C(21) C(22) 1.396(7) yes
C(21) C(25) 1.530(7) yes
C(22) C(23) 1.386(6) yes
C(23) C(26) 1.511(6) yes
C(27) C(28) 1.406(6) yes
C(27) C(32) 1.390(7) yes
C(28) C(29) 1.389(6) yes
C(28) C(33) 1.520(7) yes
C(29) C(30) 1.401(7) yes
C(30) C(31) 1.350(7) yes
C(30) C(34) 1.525(8) yes
C(31) C(32) 1.407(7) yes
C(32) C(35) 1.506(8) yes
C(36) C(37) 1.397(6) yes
C(36) C(41) 1.397(6) yes
C(37) C(38) 1.386(7) yes
C(38) C(39) 1.374(8) yes
C(39) C(40) 1.377(8) yes
C(40) C(41) 1.390(7) yes
C(42) C(43) 1.395(6) yes
C(42) C(47) 1.397(6) yes
C(43) C(44) 1.396(6) yes
C(44) C(45) 1.376(7) yes
C(45) C(46) 1.375(7) yes
C(46) C(47) 1.386(6) yes
C(48) C(49) 1.385(6) yes
C(48) C(53) 1.395(6) yes
C(49) C(50) 1.393(6) yes
C(50) C(51) 1.370(7) yes
C(51) C(52) 1.388(7) yes
C(52) C(53) 1.391(6) yes
C(54) C(55) 1.511(11) yes
C(55) C(56) 1.398(10) yes
C(55) C(60) 1.351(11) yes
C(56) C(57) 1.405(11) yes
C(57) C(58) 1.372(11) yes
C(58) C(59) 1.399(12) yes
C(59) C(60) 1.331(13) yes
C(1) H(1A) 0.990 no
C(1) H(1B) 0.990 no
C(2) H(2A) 0.990 no
C(2) H(2B) 0.990 no
C(3) H(3A) 0.990 no
C(3) H(3B) 0.990 no
C(4) H(4A) 0.990 no
C(4) H(4B) 0.990 no
C(5) H(5A) 0.990 no
C(5) H(5B) 0.990 no
C(6) H(6A) 0.990 no
C(6) H(6B) 0.990 no
C(7) H(7A) 0.990 no
C(7) H(7B) 0.990 no
C(8) H(8A) 0.990 no
C(8) H(8B) 0.990 no
C(9) H(9A) 0.980 no
C(9) H(9B) 0.980 no
C(9) H(9C) 0.980 no
C(10) H(10A) 0.990 no
C(10) H(10B) 0.990 no
C(11) H(11A) 0.980 no
C(11) H(11B) 0.980 no
C(11) H(11C) 0.980 no
C(14) H(14) 0.950 no
C(15) H(15) 0.950 no
C(16) H(16) 0.950 no
C(20) H(20) 0.950 no
C(22) H(22) 0.950 no
C(24) H(24A) 0.980 no
C(24) H(24B) 0.980 no
C(24) H(24C) 0.980 no
C(25) H(25A) 0.980 no
C(25) H(25B) 0.980 no
C(25) H(25C) 0.980 no
C(26) H(26A) 0.980 no
C(26) H(26B) 0.980 no
C(26) H(26C) 0.980 no
C(29) H(29) 0.950 no
C(31) H(31) 0.950 no
C(33) H(33A) 0.980 no
C(33) H(33B) 0.980 no
C(33) H(33C) 0.980 no
C(34) H(34A) 0.980 no
C(34) H(34B) 0.980 no
C(34) H(34C) 0.980 no
C(35) H(35A) 0.980 no
C(35) H(35B) 0.980 no
C(35) H(35C) 0.980 no
C(37) H(37) 0.950 no
C(38) H(38) 0.950 no
C(39) H(39) 0.950 no
C(40) H(40) 0.950 no
C(41) H(41) 0.950 no
C(43) H(43) 0.950 no
C(44) H(44) 0.950 no
C(45) H(45) 0.950 no
C(46) H(46) 0.950 no
C(47) H(47) 0.950 no
C(49) H(49) 0.950 no
C(50) H(50) 0.950 no
C(51) H(51) 0.950 no
C(52) H(52) 0.950 no
C(53) H(53) 0.950 no
C(54) H(54A) 0.980 no
C(54) H(54B) 0.980 no
C(54) H(54C) 0.980 no
C(56) H(56) 0.950 no
C(57) H(57) 0.950 no
C(58) H(58) 0.950 no
C(59) H(59) 0.950 no
C(60) H(60) 0.950 no

loop_
_geom_contact_atom_site_label_1
_geom_contact_atom_site_label_2
_geom_contact_distance
_geom_contact_site_symmetry_2
C(3) C(15) 3.487(7) 3_645
C(4) C(50) 3.552(7) 3_545
C(15) C(3) 3.487(7) 3_655
C(21) C(44) 3.579(7) 2_566
C(22) C(43) 3.575(6) 2_566
C(22) C(44) 3.453(7) 2_566
C(43) C(22) 3.575(6) 2_466
C(44) C(21) 3.579(7) 2_466
C(44) C(22) 3.453(7) 2_466
C(50) C(4) 3.552(7) 3_555
Ni(1) H(35C) 3.206 3_545
S(1) H(31) 2.980 3_545
S(1) H(35C) 3.542 3_545
S(2) H(9C) 3.123 3_555
S(2) H(35C) 2.873 3_545
C(1) H(54A) 3.314 .
C(1) H(56) 3.580 .
C(2) H(33C) 3.572 3_645
C(3) H(15) 3.328 3_645
C(4) H(15) 3.203 3_645
C(4) H(50) 3.213 3_545
C(7) H(8B) 3.014 3_555
C(7) H(9C) 3.407 3_555
C(7) H(54C) 3.517 3_555
C(7) H(56) 3.382 3_555
C(8) H(7B) 3.231 3_545
C(9) H(7A) 3.548 3_545
C(9) H(24A) 3.216 3_645
C(9) H(56) 3.508 .
C(10) H(35C) 3.378 3_545
C(10) H(49) 3.582 3_545
C(11) H(22) 3.597 4_564
C(11) H(25C) 3.339 4_564
C(11) H(49) 3.179 3_545
C(11) H(54C) 3.343 3_555
C(13) H(51) 3.507 1_655
C(14) H(3A) 3.322 3_655
C(14) H(4B) 3.246 3_655
C(14) H(38) 3.431 2_566
C(14) H(51) 3.241 1_655
C(15) H(3A) 3.015 3_655
C(15) H(3B) 3.311 3_655
C(15) H(4B) 2.914 3_655
C(15) H(38) 3.430 2_566
C(15) H(57) 3.381 1_565
C(16) H(3A) 3.383 3_655
C(16) H(3B) 3.481 3_655
C(16) H(24C) 3.398 3_655
C(16) H(57) 3.323 1_565
C(18) H(51) 3.080 1_655
C(19) H(51) 3.060 1_655
C(19) H(52) 3.359 1_655
C(20) H(44) 3.430 2_566
C(20) H(51) 3.559 1_655
C(20) H(52) 3.305 1_655
C(21) H(44) 2.930 2_566
C(22) H(43) 3.272 2_566
C(22) H(44) 3.038 2_566
C(23) H(43) 3.267 2_566
C(23) H(51) 3.540 1_655
C(24) H(9B) 3.239 3_655
C(24) H(16) 3.182 3_645
C(24) H(51) 3.487 1_655
C(24) H(52) 3.282 1_655
C(25) H(29) 3.326 3_645
C(25) H(44) 3.291 2_566
C(25) H(54B) 3.291 2_556
C(25) H(59) 3.467 .
C(26) H(37) 3.172 2_566
C(26) H(43) 3.264 2_566
C(26) H(49) 3.525 2_566
C(27) H(24C) 3.593 3_655
C(28) H(20) 3.038 3_655
C(29) H(20) 2.896 3_655
C(29) H(25B) 3.391 3_655
C(30) H(20) 3.531 3_655
C(30) H(52) 3.275 3_555
C(31) H(52) 3.222 3_555
C(31) H(53) 3.096 3_555
C(33) H(2B) 3.290 3_655
C(33) H(20) 3.354 3_655
C(34) H(52) 3.518 3_555
C(34) H(53) 3.463 3_555
C(34) H(59) 3.334 4_564
C(34) H(60) 3.445 4_564
C(35) H(10A) 3.109 3_555
C(37) H(26A) 2.859 2_466
C(37) H(34A) 3.540 3_545
C(38) H(14) 3.210 2_466
C(38) H(15) 3.574 2_466
C(38) H(26A) 3.437 2_466
C(38) H(58) 3.365 2_456
C(39) H(4B) 3.458 4_565
C(39) H(50) 3.569 2_566
C(39) H(54A) 3.263 .
C(39) H(58) 3.402 2_456
C(40) H(50) 3.463 2_566
C(40) H(54A) 3.164 .
C(42) H(11C) 3.547 3_555
C(43) H(11C) 3.578 3_555
C(43) H(22) 3.375 2_466
C(43) H(26A) 3.349 2_466
C(44) H(11C) 3.364 3_555
C(44) H(22) 3.389 2_466
C(44) H(25A) 3.157 2_466
C(44) H(51) 3.506 2_566
C(45) H(11C) 3.110 3_555
C(45) H(25A) 3.277 2_466
C(46) H(11C) 3.056 3_555
C(47) H(11C) 3.313 3_555
C(48) H(8A) 3.576 3_555
C(49) H(4A) 3.181 3_555
C(49) H(8A) 3.427 3_555
C(49) H(10B) 3.292 3_555
C(49) H(11A) 3.447 3_555
C(49) H(22) 3.599 2_466
C(49) H(26A) 3.190 2_466
C(49) H(26B) 3.239 2_466
C(50) H(4A) 2.777 3_555
C(50) H(4B) 3.433 3_555
C(50) H(8A) 3.510 3_555
C(50) H(26A) 3.577 2_466
C(50) H(26B) 3.054 2_466
C(51) H(4A) 3.425 3_555
C(51) H(9B) 3.291 3_555
C(51) H(14) 3.482 1_455
C(51) H(44) 3.043 2_466
C(52) H(9B) 3.323 3_555
C(52) H(9C) 3.143 3_555
C(52) H(24C) 3.530 1_455
C(52) H(34A) 3.120 3_545
C(52) H(44) 3.327 2_466
C(53) H(9C) 3.288 3_555
C(53) H(31) 3.297 3_545
C(53) H(34A) 3.076 3_545
C(54) H(1A) 3.590 .
C(54) H(1B) 3.184 .
C(54) H(11B) 3.192 3_545
C(54) H(34B) 3.208 3_545
C(54) H(59) 3.392 2_456
C(55) H(1A) 3.433 .
C(55) H(1B) 3.069 .
C(55) H(45) 3.422 1_545
C(56) H(1B) 2.802 .
C(56) H(7A) 3.332 3_545
C(56) H(9A) 3.138 .
C(56) H(45) 3.488 1_545
C(56) H(46) 3.070 1_545
C(57) H(1B) 3.598 .
C(57) H(9A) 3.168 .
C(57) H(15) 3.491 1_545
C(57) H(33A) 3.337 3_645
C(57) H(45) 3.544 1_545
C(57) H(46) 2.849 1_545
C(58) H(15) 3.474 1_545
C(58) H(25B) 3.365 .
C(58) H(33A) 3.151 3_645
C(58) H(38) 3.087 2_556
C(58) H(45) 3.525 1_545
C(58) H(46) 3.525 1_545
C(59) H(25B) 3.134 .
C(59) H(25C) 3.357 .
C(59) H(34C) 3.190 4_565
C(59) H(38) 3.479 2_556
C(59) H(45) 3.381 1_545
C(59) H(54B) 3.591 2_556
C(60) H(34C) 2.995 4_565
C(60) H(45) 3.355 1_545
H(1A) C(54) 3.590 .
H(1A) C(55) 3.433 .
H(1A) H(54A) 3.003 .
H(1B) C(54) 3.184 .
H(1B) C(55) 3.069 .
H(1B) C(56) 2.802 .
H(1B) C(57) 3.598 .
H(1B) H(7A) 3.353 3_545
H(1B) H(7B) 3.548 3_545
H(1B) H(54A) 2.936 .
H(1B) H(54C) 3.050 .
H(1B) H(56) 2.625 .
H(2B) C(33) 3.290 3_645
H(2B) H(33A) 3.037 3_645
H(2B) H(33C) 2.656 3_645
H(3A) C(14) 3.322 3_645
H(3A) C(15) 3.015 3_645
H(3A) C(16) 3.383 3_645
H(3A) H(14) 3.571 3_645
H(3A) H(15) 3.116 3_645
H(3A) H(24A) 3.395 3_645
H(3A) H(33C) 2.991 3_645
H(3B) C(15) 3.311 3_645
H(3B) C(16) 3.481 3_645
H(3B) H(15) 3.079 3_645
H(3B) H(16) 3.347 3_645
H(4A) C(49) 3.181 3_545
H(4A) C(50) 2.777 3_545
H(4A) C(51) 3.425 3_545
H(4A) H(49) 3.288 3_545
H(4A) H(50) 2.603 3_545
H(4B) C(14) 3.246 3_645
H(4B) C(15) 2.914 3_645
H(4B) C(39) 3.458 4_564
H(4B) C(50) 3.433 3_545
H(4B) H(14) 3.009 3_645
H(4B) H(15) 2.408 3_645
H(4B) H(39) 2.990 4_564
H(4B) H(50) 2.909 3_545
H(5B) H(39) 2.919 4_564
H(6A) H(54C) 2.921 3_555
H(7A) C(9) 3.548 3_555
H(7A) C(56) 3.332 3_555
H(7A) H(1B) 3.353 3_555
H(7A) H(8B) 2.928 3_555
H(7A) H(9A) 3.410 3_555
H(7A) H(9C) 3.114 3_555
H(7A) H(54C) 2.838 3_555
H(7A) H(56) 2.402 3_555
H(7B) C(8) 3.231 3_555
H(7B) H(1B) 3.548 3_555
H(7B) H(8A) 3.397 3_555
H(7B) H(8B) 2.367 3_555
H(7B) H(9C) 3.396 3_555
H(8A) C(48) 3.576 3_545
H(8A) C(49) 3.427 3_545
H(8A) C(50) 3.510 3_545
H(8A) H(7B) 3.397 3_545
H(8B) C(7) 3.014 3_545
H(8B) H(7A) 2.928 3_545
H(8B) H(7B) 2.367 3_545
H(8B) H(35C) 3.598 3_545
H(9A) C(56) 3.138 .
H(9A) C(57) 3.168 .
H(9A) H(7A) 3.410 3_545
H(9A) H(24A) 3.371 3_645
H(9A) H(33C) 3.396 3_645
H(9A) H(56) 2.757 .
H(9A) H(57) 2.827 .
H(9B) C(24) 3.239 3_645
H(9B) C(51) 3.291 3_545
H(9B) C(52) 3.323 3_545
H(9B) H(24A) 2.411 3_645
H(9B) H(24C) 3.253 3_645
H(9B) H(33C) 3.287 3_645
H(9B) H(51) 3.340 3_545
H(9B) H(52) 3.390 3_545
H(9C) S(2) 3.123 3_545
H(9C) C(7) 3.407 3_545
H(9C) C(52) 3.143 3_545
H(9C) C(53) 3.288 3_545
H(9C) H(7A) 3.114 3_545
H(9C) H(7B) 3.396 3_545
H(9C) H(24A) 3.465 3_645
H(9C) H(52) 3.204 3_545
H(9C) H(53) 3.444 3_545
H(9C) H(56) 3.496 .
H(10A) C(35) 3.109 3_545
H(10A) H(35A) 3.011 3_545
H(10A) H(35B) 3.153 3_545
H(10A) H(35C) 2.656 3_545
H(10A) H(56) 3.231 3_555
H(10B) C(49) 3.292 3_545
H(10B) H(35B) 3.295 3_545
H(10B) H(35C) 3.278 3_545
H(10B) H(49) 2.978 3_545
H(11A) C(49) 3.447 3_545
H(11A) H(22) 3.062 4_564
H(11A) H(25C) 3.181 4_564
H(11A) H(40) 3.119 4_564
H(11A) H(49) 2.791 3_545
H(11A) H(50) 3.215 3_545
H(11B) C(54) 3.192 3_555
H(11B) H(25C) 3.111 4_564
H(11B) H(54B) 3.060 3_555
H(11B) H(54C) 2.505 3_555
H(11B) H(56) 3.585 3_555
H(11C) C(42) 3.547 3_545
H(11C) C(43) 3.578 3_545
H(11C) C(44) 3.364 3_545
H(11C) C(45) 3.110 3_545
H(11C) C(46) 3.056 3_545
H(11C) C(47) 3.313 3_545
H(11C) H(22) 3.269 4_564
H(11C) H(25A) 3.428 4_564
H(11C) H(25C) 3.161 4_564
H(11C) H(45) 3.504 3_545
H(11C) H(46) 3.393 3_545
H(11C) H(49) 2.885 3_545
H(11C) H(54C) 3.457 3_555
H(14) C(38) 3.210 2_566
H(14) C(51) 3.482 1_655
H(14) H(3A) 3.571 3_655
H(14) H(4B) 3.009 3_655
H(14) H(38) 2.955 2_566
H(14) H(43) 3.544 2_566
H(14) H(50) 3.419 1_655
H(14) H(51) 2.686 1_655
H(15) C(3) 3.328 3_655
H(15) C(4) 3.203 3_655
H(15) C(38) 3.574 2_566
H(15) C(57) 3.491 1_565
H(15) C(58) 3.474 1_565
H(15) H(3A) 3.116 3_655
H(15) H(3B) 3.079 3_655
H(15) H(4B) 2.408 3_655
H(15) H(38) 2.945 2_566
H(15) H(39) 3.492 2_566
H(15) H(57) 2.968 1_565
H(15) H(58) 2.961 1_565
H(16) C(24) 3.182 3_655
H(16) H(3B) 3.347 3_655
H(16) H(24B) 2.978 3_655
H(16) H(24C) 2.551 3_655
H(16) H(57) 2.867 1_565
H(20) C(28) 3.038 3_645
H(20) C(29) 2.896 3_645
H(20) C(30) 3.531 3_645
H(20) C(33) 3.354 3_645
H(20) H(29) 2.930 3_645
H(20) H(33A) 3.061 3_645
H(20) H(33C) 3.381 3_645
H(20) H(52) 3.177 1_655
H(22) C(11) 3.597 4_565
H(22) C(43) 3.375 2_566
H(22) C(44) 3.389 2_566
H(22) C(49) 3.599 2_566
H(22) H(11A) 3.062 4_565
H(22) H(11C) 3.269 4_565
H(22) H(43) 3.203 2_566
H(22) H(44) 3.224 2_566
H(22) H(49) 2.884 2_566
H(22) H(50) 3.554 2_566
H(24A) C(9) 3.216 3_655
H(24A) H(3A) 3.395 3_655
H(24A) H(9A) 3.371 3_655
H(24A) H(9B) 2.411 3_655
H(24A) H(9C) 3.465 3_655
H(24A) H(51) 3.145 1_655
H(24A) H(52) 3.303 1_655
H(24B) H(16) 2.978 3_645
H(24C) C(16) 3.398 3_645
H(24C) C(27) 3.593 3_645
H(24C) C(52) 3.530 1_655
H(24C) H(9B) 3.253 3_655
H(24C) H(16) 2.551 3_645
H(24C) H(52) 2.766 1_655
H(25A) C(44) 3.157 2_566
H(25A) C(45) 3.277 2_566
H(25A) H(11C) 3.428 4_565
H(25A) H(29) 3.161 3_645
H(25A) H(34C) 3.230 3_645
H(25A) H(44) 2.742 2_566
H(25A) H(45) 2.982 2_566
H(25A) H(54B) 2.915 2_556
H(25B) C(29) 3.391 3_645
H(25B) C(58) 3.365 .
H(25B) C(59) 3.134 .
H(25B) H(29) 2.689 3_645
H(25B) H(33A) 3.000 3_645
H(25B) H(54B) 3.334 2_556
H(25B) H(58) 3.380 .
H(25B) H(59) 3.028 .
H(25C) C(11) 3.339 4_565
H(25C) C(59) 3.357 .
H(25C) H(11A) 3.181 4_565
H(25C) H(11B) 3.111 4_565
H(25C) H(11C) 3.161 4_565
H(25C) H(54B) 3.084 2_556
H(25C) H(59) 3.072 .
H(25C) H(60) 3.485 .
H(26A) C(37) 2.859 2_566
H(26A) C(38) 3.437 2_566
H(26A) C(43) 3.349 2_566
H(26A) C(49) 3.190 2_566
H(26A) C(50) 3.577 2_566
H(26A) H(37) 2.286 2_566
H(26A) H(38) 3.364 2_566
H(26A) H(43) 2.527 2_566
H(26A) H(49) 3.098 2_566
H(26B) C(49) 3.239 2_566
H(26B) C(50) 3.054 2_566
H(26B) H(37) 3.463 2_566
H(26B) H(49) 3.165 2_566
H(26B) H(50) 2.831 2_566
H(26C) H(37) 3.433 2_566
H(29) C(25) 3.326 3_655
H(29) H(20) 2.930 3_655
H(29) H(25A) 3.161 3_655
H(29) H(25B) 2.689 3_655
H(31) S(1) 2.980 3_555
H(31) C(53) 3.297 3_555
H(31) H(52) 3.276 3_555
H(31) H(53) 2.467 3_555
H(33A) C(57) 3.337 3_655
H(33A) C(58) 3.151 3_655
H(33A) H(2B) 3.037 3_655
H(33A) H(20) 3.061 3_655
H(33A) H(25B) 3.000 3_655
H(33A) H(57) 3.229 3_655
H(33A) H(58) 2.856 3_655
H(33B) H(57) 3.541 3_655
H(33B) H(58) 3.588 3_655
H(33C) C(2) 3.572 3_655
H(33C) H(2B) 2.656 3_655
H(33C) H(3A) 2.991 3_655
H(33C) H(9A) 3.396 3_655
H(33C) H(9B) 3.287 3_655
H(33C) H(20) 3.381 3_655
H(34A) C(37) 3.540 3_555
H(34A) C(52) 3.120 3_555
H(34A) C(53) 3.076 3_555
H(34A) H(37) 3.290 3_555
H(34A) H(44) 3.574 4_574
H(34A) H(45) 3.327 4_574
H(34A) H(52) 2.864 3_555
H(34A) H(53) 2.781 3_555
H(34B) C(54) 3.208 3_555
H(34B) H(54A) 2.925 3_555
H(34B) H(54B) 3.346 3_555
H(34B) H(54C) 2.838 3_555
H(34B) H(59) 2.973 4_564
H(34B) H(60) 3.568 4_564
H(34C) C(59) 3.190 4_564
H(34C) C(60) 2.995 4_564
H(34C) H(25A) 3.230 3_655
H(34C) H(45) 3.320 4_574
H(34C) H(59) 2.905 4_564
H(34C) H(60) 2.549 4_564
H(35A) H(10A) 3.011 3_555
H(35A) H(57) 3.452 1_565
H(35B) H(10A) 3.153 3_555
H(35B) H(10B) 3.295 3_555
H(35C) Ni(1) 3.206 3_555
H(35C) S(1) 3.542 3_555
H(35C) S(2) 2.873 3_555
H(35C) C(10) 3.378 3_555
H(35C) H(8B) 3.598 3_555
H(35C) H(10A) 2.656 3_555
H(35C) H(10B) 3.278 3_555
H(37) C(26) 3.172 2_466
H(37) H(26A) 2.286 2_466
H(37) H(26B) 3.463 2_466
H(37) H(26C) 3.433 2_466
H(37) H(34A) 3.290 3_545
H(38) C(14) 3.431 2_466
H(38) C(15) 3.430 2_466
H(38) C(58) 3.087 2_456
H(38) C(59) 3.479 2_456
H(38) H(14) 2.955 2_466
H(38) H(15) 2.945 2_466
H(38) H(26A) 3.364 2_466
H(38) H(45) 3.252 2_466
H(38) H(58) 2.742 2_456
H(38) H(59) 3.387 2_456
H(39) H(4B) 2.990 4_565
H(39) H(5B) 2.919 4_565
H(39) H(15) 3.492 2_466
H(39) H(54A) 3.471 .
H(39) H(58) 2.829 2_456
H(39) H(60) 3.529 .
H(40) H(11A) 3.119 4_565
H(40) H(54A) 3.293 .
H(40) H(60) 3.120 .
H(43) C(22) 3.272 2_466
H(43) C(23) 3.267 2_466
H(43) C(26) 3.264 2_466
H(43) H(14) 3.544 2_466
H(43) H(22) 3.203 2_466
H(43) H(26A) 2.527 2_466
H(43) H(50) 3.578 2_566
H(43) H(51) 3.197 2_566
H(44) C(20) 3.430 2_466
H(44) C(21) 2.930 2_466
H(44) C(22) 3.038 2_466
H(44) C(25) 3.291 2_466
H(44) C(51) 3.043 2_566
H(44) C(52) 3.327 2_566
H(44) H(22) 3.224 2_466
H(44) H(25A) 2.742 2_466
H(44) H(34A) 3.574 4_575
H(44) H(51) 2.854 2_566
H(44) H(52) 3.343 2_566
H(45) C(55) 3.422 1_565
H(45) C(56) 3.488 1_565
H(45) C(57) 3.544 1_565
H(45) C(58) 3.525 1_565
H(45) C(59) 3.381 1_565
H(45) C(60) 3.355 1_565
H(45) H(11C) 3.504 3_555
H(45) H(25A) 2.982 2_466
H(45) H(34A) 3.327 4_575
H(45) H(34C) 3.320 4_575
H(45) H(38) 3.252 2_566
H(46) C(56) 3.070 1_565
H(46) C(57) 2.849 1_565
H(46) C(58) 3.525 1_565
H(46) H(11C) 3.393 3_555
H(46) H(56) 3.163 1_565
H(46) H(57) 2.793 1_565
H(49) C(10) 3.582 3_555
H(49) C(11) 3.179 3_555
H(49) C(26) 3.525 2_466
H(49) H(4A) 3.288 3_555
H(49) H(10B) 2.978 3_555
H(49) H(11A) 2.791 3_555
H(49) H(11C) 2.885 3_555
H(49) H(22) 2.884 2_466
H(49) H(26A) 3.098 2_466
H(49) H(26B) 3.165 2_466
H(50) C(4) 3.213 3_555
H(50) C(39) 3.569 2_466
H(50) C(40) 3.463 2_466
H(50) H(4A) 2.603 3_555
H(50) H(4B) 2.909 3_555
H(50) H(11A) 3.215 3_555
H(50) H(14) 3.419 1_455
H(50) H(22) 3.554 2_466
H(50) H(26B) 2.831 2_466
H(50) H(43) 3.578 2_466
H(51) C(13) 3.507 1_455
H(51) C(14) 3.241 1_455
H(51) C(18) 3.080 1_455
H(51) C(19) 3.060 1_455
H(51) C(20) 3.559 1_455
H(51) C(23) 3.540 1_455
H(51) C(24) 3.487 1_455
H(51) C(44) 3.506 2_466
H(51) H(9B) 3.340 3_555
H(51) H(14) 2.686 1_455
H(51) H(24A) 3.145 1_455
H(51) H(43) 3.197 2_466
H(51) H(44) 2.854 2_466
H(52) C(19) 3.359 1_455
H(52) C(20) 3.305 1_455
H(52) C(24) 3.282 1_455
H(52) C(30) 3.275 3_545
H(52) C(31) 3.222 3_545
H(52) C(34) 3.518 3_545
H(52) H(9B) 3.390 3_555
H(52) H(9C) 3.204 3_555
H(52) H(20) 3.177 1_455
H(52) H(24A) 3.303 1_455
H(52) H(24C) 2.766 1_455
H(52) H(31) 3.276 3_545
H(52) H(34A) 2.864 3_545
H(52) H(44) 3.343 2_466
H(53) C(31) 3.096 3_545
H(53) C(34) 3.463 3_545
H(53) H(9C) 3.444 3_555
H(53) H(31) 2.467 3_545
H(53) H(34A) 2.781 3_545
H(54A) C(1) 3.314 .
H(54A) C(39) 3.263 .
H(54A) C(40) 3.164 .
H(54A) H(1A) 3.003 .
H(54A) H(1B) 2.936 .
H(54A) H(34B) 2.925 3_545
H(54A) H(39) 3.471 .
H(54A) H(40) 3.293 .
H(54A) H(59) 3.385 2_456
H(54B) C(25) 3.291 2_456
H(54B) C(59) 3.591 2_456
H(54B) H(11B) 3.060 3_545
H(54B) H(25A) 2.915 2_456
H(54B) H(25B) 3.334 2_456
H(54B) H(25C) 3.084 2_456
H(54B) H(34B) 3.346 3_545
H(54B) H(59) 2.692 2_456
H(54C) C(7) 3.517 3_545
H(54C) C(11) 3.343 3_545
H(54C) H(1B) 3.050 .
H(54C) H(6A) 2.921 3_545
H(54C) H(7A) 2.838 3_545
H(54C) H(11B) 2.505 3_545
H(54C) H(11C) 3.457 3_545
H(54C) H(34B) 2.838 3_545
H(56) C(1) 3.580 .
H(56) C(7) 3.382 3_545
H(56) C(9) 3.508 .
H(56) H(1B) 2.625 .
H(56) H(7A) 2.402 3_545
H(56) H(9A) 2.757 .
H(56) H(9C) 3.496 .
H(56) H(10A) 3.231 3_545
H(56) H(11B) 3.585 3_545
H(56) H(46) 3.163 1_545
H(57) C(15) 3.381 1_545
H(57) C(16) 3.323 1_545
H(57) H(9A) 2.827 .
H(57) H(15) 2.968 1_545
H(57) H(16) 2.867 1_545
H(57) H(33A) 3.229 3_645
H(57) H(33B) 3.541 3_645
H(57) H(35A) 3.452 1_545
H(57) H(46) 2.793 1_545
H(58) C(38) 3.365 2_556
H(58) C(39) 3.402 2_556
H(58) H(15) 2.961 1_545
H(58) H(25B) 3.380 .
H(58) H(33A) 2.856 3_645
H(58) H(33B) 3.588 3_645
H(58) H(38) 2.742 2_556
H(58) H(39) 2.829 2_556
H(59) C(25) 3.467 .
H(59) C(34) 3.334 4_565
H(59) C(54) 3.392 2_556
H(59) H(25B) 3.028 .
H(59) H(25C) 3.072 .
H(59) H(34B) 2.973 4_565
H(59) H(34C) 2.905 4_565
H(59) H(38) 3.387 2_556
H(59) H(54A) 3.385 2_556
H(59) H(54B) 2.692 2_556
H(60) C(34) 3.445 4_565
H(60) H(25C) 3.485 .
H(60) H(34B) 3.568 4_565
H(60) H(34C) 2.549 4_565
H(60) H(39) 3.529 .
H(60) H(40) 3.120 .

loop_
_geom_torsion_atom_site_label_1
_geom_torsion_atom_site_label_2
_geom_torsion_atom_site_label_3
_geom_torsion_atom_site_label_4
_geom_torsion
Ni(2) Ni(1) S(1) C(1) -112.13(18)
S(1) Ni(1) Ni(2) S(2) -103.74(5)
S(1) Ni(1) Ni(2) S(3) 129.27(4)
S(1) Ni(1) Ni(2) P(1) -40.61(7)
Ni(2) Ni(1) S(2) C(7) 114.74(17)
S(2) Ni(1) Ni(2) S(1) 103.74(5)
S(2) Ni(1) Ni(2) S(3) -126.99(4)
S(2) Ni(1) Ni(2) P(1) 63.13(7)
Ni(2) Ni(1) N(1) C(2) 15.3(3)
Ni(2) Ni(1) N(1) C(3) -101.9(3)
Ni(2) Ni(1) N(1) C(8) 135.2(2)
N(1) Ni(1) Ni(2) S(1) -68.75(12)
N(1) Ni(1) Ni(2) S(2) -172.50(12)
N(1) Ni(1) Ni(2) S(3) 60.52(12)
N(1) Ni(1) Ni(2) P(1) -109.36(13)
Ni(2) Ni(1) N(2) C(5) 98.7(2)
Ni(2) Ni(1) N(2) C(6) -15.9(3)
Ni(2) Ni(1) N(2) C(10) -137.1(2)
N(2) Ni(1) Ni(2) S(1) 171.48(13)
N(2) Ni(1) Ni(2) S(2) 67.74(12)
N(2) Ni(1) Ni(2) S(3) -59.25(12)
N(2) Ni(1) Ni(2) P(1) 130.87(13)
S(1) Ni(1) S(2) Ni(2) 56.13(3)
S(1) Ni(1) S(2) C(7) 170.87(17)
S(2) Ni(1) S(1) Ni(2) -54.87(3)
S(2) Ni(1) S(1) C(1) -167.00(18)
S(1) Ni(1) N(1) C(2) -37.0(2)
S(1) Ni(1) N(1) C(3) -154.2(3)
S(1) Ni(1) N(1) C(8) 82.9(2)
N(1) Ni(1) S(1) Ni(2) 124.01(10)
N(1) Ni(1) S(1) C(1) 11.9(2)
S(2) Ni(1) N(2) C(5) 149.3(2)
S(2) Ni(1) N(2) C(6) 34.8(2)
S(2) Ni(1) N(2) C(10) -86.5(2)
N(2) Ni(1) S(2) Ni(2) -125.17(11)
N(2) Ni(1) S(2) C(7) -10.43(19)
N(1) Ni(1) N(2) C(5) -29.7(3)
N(1) Ni(1) N(2) C(6) -144.3(2)
N(1) Ni(1) N(2) C(10) 94.5(2)
N(2) Ni(1) N(1) C(2) 144.2(2)
N(2) Ni(1) N(1) C(3) 27.0(3)
N(2) Ni(1) N(1) C(8) -95.9(2)
Ni(1) Ni(2) S(1) C(1) 92.74(17)
Ni(1) Ni(2) S(2) C(7) -92.32(18)
Ni(1) Ni(2) S(3) C(12) 171.41(16)
Ni(1) Ni(2) P(1) C(36) 68.24(17)
Ni(1) Ni(2) P(1) C(42) -172.49(15)
Ni(1) Ni(2) P(1) C(48) -47.84(19)
S(1) Ni(2) S(2) Ni(1) -50.90(3)
S(1) Ni(2) S(2) C(7) -143.23(19)
S(2) Ni(2) S(1) Ni(1) 51.47(3)
S(2) Ni(2) S(1) C(1) 144.21(18)
S(1) Ni(2) S(3) C(12) -148.55(16)
S(3) Ni(2) S(1) Ni(1) -55.08(4)
S(3) Ni(2) S(1) C(1) 37.66(18)
S(1) Ni(2) P(1) C(36) 37.50(16)
S(1) Ni(2) P(1) C(42) 156.77(15)
S(1) Ni(2) P(1) C(48) -78.59(17)
P(1) Ni(2) S(1) Ni(1) 157.59(4)
P(1) Ni(2) S(1) C(1) -109.68(17)
S(2) Ni(2) S(3) C(12) 129.80(16)
S(3) Ni(2) S(2) Ni(1) 57.08(4)
S(3) Ni(2) S(2) C(7) -35.24(19)
S(2) Ni(2) P(1) C(36) 115.18(16)
S(2) Ni(2) P(1) C(42) -125.56(15)
S(2) Ni(2) P(1) C(48) -0.91(18)
P(1) Ni(2) S(2) Ni(1) -147.28(4)
P(1) Ni(2) S(2) C(7) 120.40(19)
S(3) Ni(2) P(1) C(36) -97.69(16)
S(3) Ni(2) P(1) C(42) 21.57(17)
S(3) Ni(2) P(1) C(48) 146.22(17)
P(1) Ni(2) S(3) C(12) -16.77(18)
Ni(1) S(1) C(1) C(2) 14.5(3)
Ni(2) S(1) C(1) C(2) -59.4(3)
Ni(1) S(2) C(7) C(6) -14.2(3)
Ni(2) S(2) C(7) C(6) 60.7(3)
Ni(2) S(3) C(12) C(13) 83.9(3)
Ni(2) S(3) C(12) C(17) -98.0(3)
Ni(2) P(1) C(36) C(37) -139.7(3)
Ni(2) P(1) C(36) C(41) 40.5(3)
Ni(2) P(1) C(42) C(43) -154.2(3)
Ni(2) P(1) C(42) C(47) 19.7(3)
Ni(2) P(1) C(48) C(49) -135.5(3)
Ni(2) P(1) C(48) C(53) 49.5(3)
C(36) P(1) C(42) C(43) -29.5(4)
C(36) P(1) C(42) C(47) 144.3(3)
C(42) P(1) C(36) C(37) 92.3(4)
C(42) P(1) C(36) C(41) -87.5(3)
C(36) P(1) C(48) C(49) 101.8(3)
C(36) P(1) C(48) C(53) -73.2(3)
C(48) P(1) C(36) C(37) -14.1(4)
C(48) P(1) C(36) C(41) 166.1(3)
C(42) P(1) C(48) C(49) -3.7(4)
C(42) P(1) C(48) C(53) -178.8(3)
C(48) P(1) C(42) C(43) 74.7(4)
C(48) P(1) C(42) C(47) -111.5(3)
Ni(1) N(1) C(2) C(1) 56.8(4)
Ni(1) N(1) C(3) C(4) -47.7(5)
Ni(1) N(1) C(8) C(9) -171.1(3)
C(2) N(1) C(3) C(4) -164.7(4)
C(3) N(1) C(2) C(1) -179.7(4)
C(2) N(1) C(8) C(9) -55.8(5)
C(8) N(1) C(2) C(1) -58.6(5)
C(3) N(1) C(8) C(9) 62.7(5)
C(8) N(1) C(3) C(4) 72.8(5)
Ni(1) N(2) C(5) C(4) 53.8(4)
Ni(1) N(2) C(6) C(7) -52.6(3)
Ni(1) N(2) C(10) C(11) -175.6(3)
C(5) N(2) C(6) C(7) -173.6(3)
C(6) N(2) C(5) C(4) 170.7(3)
C(5) N(2) C(10) C(11) -50.5(5)
C(10) N(2) C(5) C(4) -67.2(4)
C(6) N(2) C(10) C(11) 66.4(5)
C(10) N(2) C(6) C(7) 64.6(4)
S(1) C(1) C(2) N(1) -46.4(4)
N(1) C(3) C(4) C(5) 71.4(5)
C(3) C(4) C(5) N(2) -75.2(5)
N(2) C(6) C(7) S(2) 43.4(4)
S(3) C(12) C(13) C(14) -173.3(3)
S(3) C(12) C(13) C(18) 6.8(5)
S(3) C(12) C(17) C(16) 173.2(3)
S(3) C(12) C(17) C(27) -11.1(5)
C(13) C(12) C(17) C(16) -8.7(6)
C(13) C(12) C(17) C(27) 167.1(4)
C(17) C(12) C(13) C(14) 8.6(6)
C(17) C(12) C(13) C(18) -171.2(3)
C(12) C(13) C(14) C(15) -3.2(6)
C(12) C(13) C(18) C(19) 67.3(5)
C(12) C(13) C(18) C(23) -116.5(4)
C(14) C(13) C(18) C(19) -112.6(4)
C(14) C(13) C(18) C(23) 63.7(5)
C(18) C(13) C(14) C(15) 176.6(4)
C(13) C(14) C(15) C(16) -2.2(7)
C(14) C(15) C(16) C(17) 2.2(7)
C(15) C(16) C(17) C(12) 3.3(7)
C(15) C(16) C(17) C(27) -172.7(4)
C(12) C(17) C(27) C(28) -76.7(5)
C(12) C(17) C(27) C(32) 105.5(5)
C(16) C(17) C(27) C(28) 99.2(5)
C(16) C(17) C(27) C(32) -78.7(5)
C(13) C(18) C(19) C(20) 179.1(4)
C(13) C(18) C(19) C(24) -0.1(5)
C(13) C(18) C(23) C(22) -178.1(4)
C(13) C(18) C(23) C(26) 0.5(6)
C(19) C(18) C(23) C(22) -1.7(6)
C(19) C(18) C(23) C(26) 177.0(4)
C(23) C(18) C(19) C(20) 2.7(6)
C(23) C(18) C(19) C(24) -176.5(4)
C(18) C(19) C(20) C(21) -1.7(7)
C(24) C(19) C(20) C(21) 177.5(4)
C(19) C(20) C(21) C(22) -0.4(6)
C(19) C(20) C(21) C(25) -179.8(4)
C(20) C(21) C(22) C(23) 1.4(7)
C(25) C(21) C(22) C(23) -179.1(4)
C(21) C(22) C(23) C(18) -0.3(7)
C(21) C(22) C(23) C(26) -179.0(4)
C(17) C(27) C(28) C(29) -177.0(4)
C(17) C(27) C(28) C(33) 2.2(7)
C(17) C(27) C(32) C(31) 176.9(4)
C(17) C(27) C(32) C(35) -6.1(7)
C(28) C(27) C(32) C(31) -1.0(7)
C(28) C(27) C(32) C(35) 176.0(5)
C(32) C(27) C(28) C(29) 0.9(7)
C(32) C(27) C(28) C(33) -179.9(3)
C(27) C(28) C(29) C(30) -0.1(6)
C(33) C(28) C(29) C(30) -179.3(5)
C(28) C(29) C(30) C(31) -0.7(8)
C(28) C(29) C(30) C(34) 178.4(5)
C(29) C(30) C(31) C(32) 0.7(8)
C(34) C(30) C(31) C(32) -178.4(5)
C(30) C(31) C(32) C(27) 0.2(6)
C(30) C(31) C(32) C(35) -176.9(5)
P(1) C(36) C(37) C(38) -178.5(3)
P(1) C(36) C(41) C(40) 178.7(4)
C(37) C(36) C(41) C(40) -1.1(7)
C(41) C(36) C(37) C(38) 1.3(6)
C(36) C(37) C(38) C(39) -0.1(6)
C(37) C(38) C(39) C(40) -1.3(8)
C(38) C(39) C(40) C(41) 1.5(8)
C(39) C(40) C(41) C(36) -0.3(6)
P(1) C(42) C(43) C(44) 175.3(3)
P(1) C(42) C(47) C(46) -177.8(3)
C(43) C(42) C(47) C(46) -3.5(6)
C(47) C(42) C(43) C(44) 1.6(6)
C(42) C(43) C(44) C(45) -0.0(7)
C(43) C(44) C(45) C(46) 0.3(6)
C(44) C(45) C(46) C(47) -2.2(7)
C(45) C(46) C(47) C(42) 3.9(7)
P(1) C(48) C(49) C(50) -174.8(3)
P(1) C(48) C(53) C(52) 175.5(3)
C(49) C(48) C(53) C(52) 0.2(5)
C(53) C(48) C(49) C(50) 0.1(5)
C(48) C(49) C(50) C(51) -0.3(6)
C(49) C(50) C(51) C(52) 0.2(5)
C(50) C(51) C(52) C(53) 0.1(5)
C(51) C(52) C(53) C(48) -0.3(6)
C(54) C(55) C(56) C(57) 178.1(6)
C(54) C(55) C(60) C(59) -178.9(8)
C(56) C(55) C(60) C(59) 0.6(10)
C(60) C(55) C(56) C(57) -1.5(10)
C(55) C(56) C(57) C(58) -0.4(8)
C(56) C(57) C(58) C(59) 3.1(10)
C(57) C(58) C(59) C(60) -4.0(12)
C(58) C(59) C(60) C(55) 2.2(13)
